data_7239871
loop_
_publ_author_name
'Wang, Ce'
'Yin, Zheng'
'Cheng, Zhao'
'Ma, Wei-Min'
'Li, Xi-Yao'
'Hu, Xiao-Ting'
'Shi, Rong'
'Chen, Ao-Wei'
'Ma, Yang-Min'

_publ_section_title
;
 A series of anionic MOFs with cluster-based, pillared-layer and
 rod-spacer motifs: near-sunlight white-light emission and selective dye
 capture
;
_journal_issue 5
_journal_name_full CrystEngComm
_journal_page_first 878
_journal_page_last 887
_journal_paper_doi 10.1039/C9CE01691K
_journal_volume 22
_journal_year 2020
_chemical_formula_moiety 'C9 H3 Cd O6, C2 H6 N'
_chemical_formula_sum 'C11 H11 Cd N2 O5'
_chemical_formula_weight 363.62
_space_group_crystal_system orthorhombic
_space_group_IT_number 60
_space_group_name_Hall '-P 2n 2ab'
_space_group_name_H-M_alt 'P b c n'
_atom_sites_solution_hydrogens geom
_audit_creation_date 2019-05-29
_audit_creation_method
;
Olex2 1.2
(compiled 2018.05.29 svn.r3508 for OlexSys, GUI svn.r5506)
;
_audit_update_record
;
2019-07-25 deposited with the CCDC.	2020-01-09 downloaded from the CCDC.
;
_cell_angle_alpha 90
_cell_angle_beta 90
_cell_angle_gamma 90
_cell_formula_units_Z 8
_cell_length_a 12.5634(3)
_cell_length_b 16.1618(3)
_cell_length_c 17.1222(3)
_cell_measurement_reflns_used 7692
_cell_measurement_temperature 293(2)
_cell_measurement_theta_max 27.68
_cell_measurement_theta_min 2.80
_cell_volume 3476.61(12)
_computing_molecular_graphics 'Olex2 (Dolomanov et al., 2009)'
_computing_publication_material 'Olex2 (Dolomanov et al., 2009)'
_computing_structure_refinement 'XL (Sheldrick, 2008)'
_diffrn_ambient_temperature 293(2)
_diffrn_measured_fraction_theta_full 0.997
_diffrn_measured_fraction_theta_max 0.958
_diffrn_measurement_device_type 'Bruker APEX-II CCD'
_diffrn_measurement_method '\f and \w scans'
_diffrn_radiation_type CuK\a
_diffrn_radiation_wavelength 1.54184
_diffrn_reflns_av_R_equivalents 0.0305
_diffrn_reflns_av_unetI/netI 0.0285
_diffrn_reflns_Laue_measured_fraction_full 0.997
_diffrn_reflns_Laue_measured_fraction_max 0.958
_diffrn_reflns_limit_h_max 15
_diffrn_reflns_limit_h_min -13
_diffrn_reflns_limit_k_max 20
_diffrn_reflns_limit_k_min -8
_diffrn_reflns_limit_l_max 21
_diffrn_reflns_limit_l_min -11
_diffrn_reflns_number 11188
_diffrn_reflns_point_group_measured_fraction_full 0.997
_diffrn_reflns_point_group_measured_fraction_max 0.958
_diffrn_reflns_theta_full 67.684
_diffrn_reflns_theta_max 76.741
_diffrn_reflns_theta_min 4.458
_diffrn_standards_number 0
_exptl_absorpt_coefficient_mu 10.208
_exptl_absorpt_correction_T_max 0.7457
_exptl_absorpt_correction_T_min 0.5910
_exptl_absorpt_correction_type multi-scan
_exptl_absorpt_process_details
'SADABS-2014/5 (Bruker,2014/5) was used for absorption correction. wR2(int) was 0.0888 before and 0.0784 after correction. The Ratio of minimum to maximum transmission is 0.7925. The \l/2 correction factor is Not present.'
_exptl_crystal_colour 'clear light colourless'
_exptl_crystal_colour_lustre clear
_exptl_crystal_colour_modifier light
_exptl_crystal_colour_primary colourless
_exptl_crystal_density_diffrn 1.389
_exptl_crystal_description block
_exptl_crystal_F_000 1432
_exptl_crystal_size_max 0.4
_exptl_crystal_size_mid 0.4
_exptl_crystal_size_min 0.3
_refine_diff_density_max 1.295
_refine_diff_density_min -1.567
_refine_diff_density_rms 0.162
_refine_ls_extinction_coef 0.00034(7)
_refine_ls_extinction_expression Fc^*^=kFc[1+0.001xFc^2^\l^3^/sin(2\q)]^-1/4^
_refine_ls_extinction_method 'SHELXL-2014/7 (Sheldrick 2014'
_refine_ls_goodness_of_fit_ref 1.126
_refine_ls_hydrogen_treatment constr
_refine_ls_matrix_type full
_refine_ls_number_parameters 173
_refine_ls_number_reflns 3515
_refine_ls_number_restraints 0
_refine_ls_restrained_S_all 1.126
_refine_ls_R_factor_all 0.0452
_refine_ls_R_factor_gt 0.0410
_refine_ls_shift/su_max 0.001
_refine_ls_shift/su_mean 0.000
_refine_ls_structure_factor_coef Fsqd
_refine_ls_weighting_details 'w=1/[\s^2^(Fo^2^)+(0.0879P)^2^+5.7212P] where P=(Fo^2^+2Fc^2^)/3'
_refine_ls_weighting_scheme calc
_refine_ls_wR_factor_gt 0.1205
_refine_ls_wR_factor_ref 0.1370
_reflns_Friedel_coverage 0.000
_reflns_number_gt 3165
_reflns_number_total 3515
_reflns_threshold_expression 'I > 2\s(I)'
_cod_data_source_file c9ce01691k2.cif
_cod_data_source_block 1_sq
_cod_depositor_comments 'Adding full bibliography for 7239868--7239872.cif.'
_cod_original_cell_volume 3476.59(12)
_cod_database_code 7239871
_shelx_shelxl_version_number 2014/7
_shelx_space_group_comment
;
The symmetry employed for this shelxl refinement is uniquely defined
by the following loop, which should always be used as a source of
symmetry information in preference to the above space-group names.
They are only intended as comments.
;
_shelx_estimated_absorpt_t_max 0.150
_shelx_estimated_absorpt_t_min 0.106
_olex2_refinement_description
;
1. Fixed Uiso
 At 1.2 times of:
  All C(H) groups
 At 1.5 times of:
  All C(H,H,H) groups
2.a Me refined with riding coordinates:
 C10(H10A,H10B,H10C), C11(H11A,H11B,H11C)
2.b Aromatic/amide H refined with riding coordinates:
 C3(H3), C5(H5), C7(H7)
;
_olex2_submission_special_instructions 'No special instructions were received'

loop_
_space_group_symop_operation_xyz
'x, y, z'
'-x+1/2, -y+1/2, z+1/2'
'-x, y, -z+1/2'
'x+1/2, -y+1/2, -z'
'-x, -y, -z'
'x-1/2, y-1/2, -z-1/2'
'x, -y, z-1/2'
'-x-1/2, y-1/2, z'

loop_
_atom_site_label
_atom_site_type_symbol
_atom_site_fract_x
_atom_site_fract_y
_atom_site_fract_z
_atom_site_U_iso_or_equiv
_atom_site_adp_type
_atom_site_occupancy
_atom_site_site_symmetry_order
_atom_site_calc_flag
_atom_site_refinement_flags_posn
Cd1 Cd 0.94074(2) 0.14297(2) 0.83375(2) 0.01736(16) Uani 1 1 d .
O2 O 0.9247(2) 0.23116(18) 0.63979(17) 0.0275(6) Uani 1 1 d .
O5 O 0.5463(2) 0.41212(19) 0.46383(16) 0.0271(6) Uani 1 1 d .
O4 O 0.5981(2) 0.57480(16) 0.71109(16) 0.0261(6) Uani 1 1 d .
O1 O 0.8705(2) 0.24891(16) 0.76501(15) 0.0286(6) Uani 1 1 d .
O3 O 0.6446(3) 0.5051(2) 0.81636(17) 0.0349(7) Uani 1 1 d .
O6 O 0.6756(3) 0.3258(2) 0.43371(16) 0.0347(7) Uani 1 1 d .
C3 C 0.7442(3) 0.3829(2) 0.7176(2) 0.0260(8) Uani 1 1 d .
H3 H 0.7664 0.3834 0.7694 0.031 Uiso 1 1 calc R
C2 C 0.7846(4) 0.3237(2) 0.6659(2) 0.0256(9) Uani 1 1 d .
C9 C 0.6273(3) 0.3718(2) 0.4823(2) 0.0238(8) Uani 1 1 d .
C1 C 0.8667(3) 0.2626(2) 0.6930(2) 0.0256(8) Uani 1 1 d .
C4 C 0.6700(3) 0.4417(2) 0.6912(2) 0.0246(8) Uani 1 1 d .
C8 C 0.6349(3) 0.5103(2) 0.7433(2) 0.0253(8) Uani 1 1 d .
C5 C 0.6324(3) 0.4386(2) 0.6148(2) 0.0256(8) Uani 1 1 d .
H5 H 0.5823 0.4769 0.5977 0.031 Uiso 1 1 calc R
C7 C 0.7475(4) 0.3218(2) 0.5890(2) 0.0246(8) Uani 1 1 d .
H7 H 0.7748 0.2829 0.5543 0.030 Uiso 1 1 calc R
C6 C 0.6704(3) 0.3772(2) 0.5637(2) 0.0238(8) Uani 1 1 d .
N1 N 0.6321(5) 0.3951(3) 0.9396(3) 0.0555(13) Uani 1 1 d .
C10 C 0.7208(7) 0.3967(4) 0.9948(5) 0.077(2) Uani 1 1 d .
H10A H 0.7313 0.4523 1.0131 0.116 Uiso 1 1 calc R
H10B H 0.7049 0.3613 1.0383 0.116 Uiso 1 1 calc R
H10C H 0.7842 0.3777 0.9693 0.116 Uiso 1 1 calc R
C11 C 0.6131(8) 0.3117(5) 0.9102(5) 0.086(3) Uani 1 1 d .
H11A H 0.5546 0.3126 0.8742 0.129 Uiso 1 1 calc R
H11B H 0.6757 0.2920 0.8841 0.129 Uiso 1 1 calc R
H11C H 0.5964 0.2756 0.9531 0.129 Uiso 1 1 calc R

loop_
_atom_site_aniso_label
_atom_site_aniso_U_11
_atom_site_aniso_U_22
_atom_site_aniso_U_33
_atom_site_aniso_U_23
_atom_site_aniso_U_13
_atom_site_aniso_U_12
Cd1 0.0238(2) 0.0161(2) 0.0122(2) -0.00001(7) 0.00059(8) 0.00038(8)
O2 0.0367(15) 0.0267(14) 0.0191(13) -0.0009(11) -0.0025(11) 0.0106(12)
O5 0.0354(15) 0.0314(15) 0.0146(12) -0.0004(11) -0.0031(10) 0.0080(12)
O4 0.0316(15) 0.0190(12) 0.0275(13) -0.0030(10) -0.0015(12) 0.0049(11)
O1 0.0461(17) 0.0232(12) 0.0165(12) 0.0001(10) -0.0056(11) 0.0137(12)
O3 0.0499(19) 0.0377(16) 0.0172(12) -0.0044(12) -0.0010(13) 0.0126(15)
O6 0.0438(18) 0.0415(17) 0.0188(13) -0.0074(12) -0.0062(12) 0.0198(14)
C3 0.038(2) 0.0243(18) 0.0152(17) -0.0024(14) -0.0048(15) 0.0026(17)
C2 0.036(2) 0.0174(19) 0.023(2) -0.0022(13) -0.0008(15) 0.0099(16)
C9 0.032(2) 0.0215(16) 0.0177(17) 0.0034(14) -0.0035(15) 0.0046(16)
C1 0.031(2) 0.0256(18) 0.0197(17) 0.0011(14) -0.0065(15) 0.0066(16)
C4 0.035(2) 0.0209(18) 0.0174(17) -0.0003(14) -0.0013(15) 0.0034(15)
C8 0.0308(19) 0.0226(17) 0.0226(17) -0.0039(15) -0.0049(15) 0.0027(15)
C5 0.034(2) 0.0207(17) 0.0219(18) 0.0000(14) -0.0035(15) 0.0106(16)
C7 0.039(2) 0.0185(16) 0.0164(16) -0.0031(13) -0.0033(15) 0.0068(15)
C6 0.032(2) 0.0219(16) 0.0177(17) -0.0008(14) -0.0011(15) 0.0030(16)
N1 0.063(3) 0.056(3) 0.048(3) 0.020(2) 0.015(2) 0.020(2)
C10 0.073(5) 0.054(4) 0.105(6) 0.009(4) 0.017(4) 0.010(3)
C11 0.102(7) 0.065(4) 0.090(6) 0.008(4) 0.004(5) 0.034(4)

loop_
_atom_type_symbol
_atom_type_description
_atom_type_scat_dispersion_real
_atom_type_scat_dispersion_imag
_atom_type_scat_source
C C 0.0181 0.0091 'International Tables Vol C Tables 4.2.6.8 and 6.1.1.4'
H H 0.0000 0.0000 'International Tables Vol C Tables 4.2.6.8 and 6.1.1.4'
Cd Cd 0.1185 4.6533 'International Tables Vol C Tables 4.2.6.8 and 6.1.1.4'
N N 0.0311 0.0180 'International Tables Vol C Tables 4.2.6.8 and 6.1.1.4'
O O 0.0492 0.0322 'International Tables Vol C Tables 4.2.6.8 and 6.1.1.4'

loop_
_geom_angle_atom_site_label_1
_geom_angle_atom_site_label_2
_geom_angle_atom_site_label_3
_geom_angle
_geom_angle_site_symmetry_1
_geom_angle_site_symmetry_3
O2 Cd1 Cd1 80.39(7) 3_756 3_756
O2 Cd1 O5 89.83(11) 3_756 2_655
O2 Cd1 O4 74.70(11) 3_756 6_657
O2 Cd1 O4 127.76(10) 3_756 8_755
O2 Cd1 O1 85.31(11) 3_756 .
O2 Cd1 O3 155.70(11) 3_756 8_755
O2 Cd1 O6 100.80(12) 3_756 2_655
O2 Cd1 C9 95.98(12) 3_756 2_655
O5 Cd1 Cd1 142.27(7) 2_655 3_756
O5 Cd1 O4 130.45(10) 2_655 8_755
O5 Cd1 O3 78.97(10) 2_655 8_755
O5 Cd1 C9 27.63(11) 2_655 2_655
O4 Cd1 Cd1 47.39(7) 8_755 3_756
O4 Cd1 Cd1 48.22(7) 6_657 3_756
O4 Cd1 O5 94.06(9) 6_657 2_655
O4 Cd1 O4 71.23(13) 6_657 8_755
O4 Cd1 O3 84.56(11) 6_657 8_755
O4 Cd1 O3 53.31(9) 8_755 8_755
O4 Cd1 C9 121.66(11) 6_657 2_655
O4 Cd1 C9 135.62(11) 8_755 2_655
O1 Cd1 Cd1 73.58(7) . 3_756
O1 Cd1 O5 142.23(10) . 2_655
O1 Cd1 O4 120.36(10) . 6_657
O1 Cd1 O4 79.29(9) . 8_755
O1 Cd1 O3 116.61(11) . 8_755
O1 Cd1 O6 88.46(10) . 2_655
O1 Cd1 C9 115.82(11) . 2_655
O3 Cd1 Cd1 95.29(7) 8_755 3_756
O3 Cd1 C9 84.08(11) 8_755 2_655
O6 Cd1 Cd1 161.90(7) 2_655 3_756
O6 Cd1 O5 55.71(10) 2_655 2_655
O6 Cd1 O4 127.99(11) 2_655 8_755
O6 Cd1 O4 149.71(10) 2_655 6_657
O6 Cd1 O3 90.67(12) 2_655 8_755
O6 Cd1 C9 28.09(11) 2_655 2_655
C9 Cd1 Cd1 169.79(9) 2_655 3_756
C1 O2 Cd1 122.5(2) . 3_756
C9 O5 Cd1 89.2(2) . 2_654
Cd1 O4 Cd1 84.39(9) 6_567 8_765
C8 O4 Cd1 94.0(2) . 8_765
C8 O4 Cd1 145.2(3) . 6_567
C1 O1 Cd1 131.4(2) . .
C8 O3 Cd1 91.0(2) . 8_765
C9 O6 Cd1 93.1(2) . 2_654
C2 C3 H3 120.0 . .
C2 C3 C4 120.0(3) . .
C4 C3 H3 120.0 . .
C3 C2 C1 120.2(3) . .
C7 C2 C3 119.4(4) . .
C7 C2 C1 120.4(3) . .
O5 C9 Cd1 63.2(2) . 2_654
O5 C9 O6 122.0(4) . .
O5 C9 C6 120.0(4) . .
O6 C9 Cd1 58.8(2) . 2_654
O6 C9 C6 118.0(4) . .
C6 C9 Cd1 176.8(3) . 2_654
O2 C1 C2 115.7(3) . .
O1 C1 O2 127.8(4) . .
O1 C1 C2 116.5(3) . .
C3 C4 C8 120.5(3) . .
C5 C4 C3 120.2(3) . .
C5 C4 C8 119.3(3) . .
O4 C8 C4 117.4(3) . .
O3 C8 O4 121.5(3) . .
O3 C8 C4 121.1(3) . .
C4 C5 H5 120.2 . .
C4 C5 C6 119.6(4) . .
C6 C5 H5 120.2 . .
C2 C7 H7 119.6 . .
C6 C7 C2 120.8(3) . .
C6 C7 H7 119.6 . .
C5 C6 C9 119.8(4) . .
C7 C6 C9 120.4(3) . .
C7 C6 C5 119.8(3) . .
C11 N1 C10 111.4(6) . .
N1 C10 H10A 109.5 . .
N1 C10 H10B 109.5 . .
N1 C10 H10C 109.5 . .
H10A C10 H10B 109.5 . .
H10A C10 H10C 109.5 . .
H10B C10 H10C 109.5 . .
N1 C11 H11A 109.5 . .
N1 C11 H11B 109.5 . .
N1 C11 H11C 109.5 . .
H11A C11 H11B 109.5 . .
H11A C11 H11C 109.5 . .
H11B C11 H11C 109.5 . .

loop_
_geom_bond_atom_site_label_1
_geom_bond_atom_site_label_2
_geom_bond_distance
_geom_bond_site_symmetry_2
Cd1 Cd1 3.2314(5) 3_756
Cd1 O2 2.257(3) 3_756
Cd1 O5 2.404(3) 2_655
Cd1 O4 2.390(3) 6_657
Cd1 O4 2.421(3) 8_755
Cd1 O1 2.257(3) .
Cd1 O3 2.490(3) 8_755
Cd1 O6 2.307(3) 2_655
Cd1 C9 2.693(4) 2_655
O2 Cd1 2.257(3) 3_756
O2 C1 1.272(5) .
O5 Cd1 2.404(3) 2_654
O5 C9 1.249(5) .
O4 Cd1 2.421(3) 8_765
O4 Cd1 2.390(3) 6_567
O4 C8 1.267(5) .
O1 C1 1.253(5) .
O3 Cd1 2.490(3) 8_765
O3 C8 1.259(5) .
O6 Cd1 2.307(3) 2_654
O6 C9 1.270(5) .
C3 H3 0.9300 .
C3 C2 1.399(5) .
C3 C4 1.405(5) .
C2 C1 1.503(5) .
C2 C7 1.396(5) .
C9 Cd1 2.693(4) 2_654
C9 C6 1.498(5) .
C4 C8 1.490(5) .
C4 C5 1.391(5) .
C5 H5 0.9300 .
C5 C6 1.408(5) .
C7 H7 0.9300 .
C7 C6 1.389(6) .
N1 C10 1.461(10) .
N1 C11 1.458(10) .
C10 H10A 0.9600 .
C10 H10B 0.9600 .
C10 H10C 0.9600 .
C11 H11A 0.9600 .
C11 H11B 0.9600 .
C11 H11C 0.9600 .
